data_7003959
loop_
_publ_author_name
'Xu, Hai-Bing'
'Zhang, Li-Yi'
'Chen, Zhong-Hui'
'Shi, Lin-Xi'
'Chen, Zhong-Ning'

_publ_section_title
;
 Sensitization of lanthanide luminescence by two different Pt
 \\rightarrow Ln energy transfer pathways in PtLn3 heterotetranuclear
 complexes with 5-ethynyl-2,2&#x2032;-bipyridine
;
_journal_issue 34
_journal_name_full 'Dalton Transactions'
_journal_page_first 4664
_journal_paper_doi 10.1039/b801573b
_journal_year 2008
_chemical_formula_sum 'C66 H34 Cl4 F36 N6 O13 Pt Yb2'
_chemical_formula_weight 2485.96
_chemical_name_systematic
;
?
;
_space_group_IT_number 2
_symmetry_cell_setting triclinic
_symmetry_space_group_name_Hall '-P 1'
_symmetry_space_group_name_H-M 'P -1'
_atom_sites_solution_hydrogens geom
_atom_sites_solution_primary direct
_atom_sites_solution_secondary difmap
_audit_creation_method SHELXL-97
_cell_angle_alpha 93.737(3)
_cell_angle_beta 102.395(5)
_cell_angle_gamma 108.026(5)
_cell_formula_units_Z 2
_cell_length_a 13.4096(17)
_cell_length_b 18.491(2)
_cell_length_c 19.671(2)
_cell_measurement_reflns_used 6150
_cell_measurement_temperature 293(2)
_cell_measurement_theta_max 27.4835
_cell_measurement_theta_min 2.5206
_cell_volume 4484.3(9)
_computing_cell_refinement 'Bruker XSCANS'
_computing_data_collection 'Bruker XSCANS'
_computing_data_reduction 'Bruker SHELXTL'
_computing_molecular_graphics 'Bruker SHELXTL'
_computing_publication_material 'Bruker SHELXTL'
_computing_structure_refinement 'SHELXL-97 (Sheldrick, 1997)'
_computing_structure_solution 'SHELXS-97 (Sheldrick, 1990)'
_diffrn_ambient_temperature 293(2)
_diffrn_measured_fraction_theta_full 0.988
_diffrn_measured_fraction_theta_max 0.988
_diffrn_measurement_device_type 'RIGAKU MERCURY CCD/AFC'
_diffrn_measurement_method '\w scans'
_diffrn_radiation_monochromator graphite
_diffrn_radiation_source 'Rotating Anode'
_diffrn_radiation_type MoK\a
_diffrn_radiation_wavelength 0.71073
_diffrn_reflns_av_R_equivalents 0.0402
_diffrn_reflns_av_sigmaI/netI 0.0566
_diffrn_reflns_limit_h_max 15
_diffrn_reflns_limit_h_min -15
_diffrn_reflns_limit_k_max 21
_diffrn_reflns_limit_k_min -21
_diffrn_reflns_limit_l_max 21
_diffrn_reflns_limit_l_min -23
_diffrn_reflns_number 27930
_diffrn_reflns_theta_full 25.00
_diffrn_reflns_theta_max 25.00
_diffrn_reflns_theta_min 2.52
_exptl_absorpt_coefficient_mu 3.875
_exptl_absorpt_correction_T_max 1.0000
_exptl_absorpt_correction_T_min 0.4520
_exptl_absorpt_correction_type multi-scan
_exptl_crystal_colour Colorless
_exptl_crystal_density_diffrn 1.841
_exptl_crystal_density_method 'not measured'
_exptl_crystal_description Prism
_exptl_crystal_F_000 2372
_exptl_crystal_size_max 0.70
_exptl_crystal_size_mid 0.60
_exptl_crystal_size_min 0.40
_refine_diff_density_max 3.490
_refine_diff_density_min -2.128
_refine_diff_density_rms 0.187
_refine_ls_extinction_method none
_refine_ls_goodness_of_fit_ref 1.044
_refine_ls_hydrogen_treatment constr
_refine_ls_matrix_type full
_refine_ls_number_parameters 1090
_refine_ls_number_reflns 15580
_refine_ls_number_restraints 523
_refine_ls_restrained_S_all 1.042
_refine_ls_R_factor_all 0.1038
_refine_ls_R_factor_gt 0.0812
_refine_ls_shift/su_max 0.003
_refine_ls_shift/su_mean 0.000
_refine_ls_structure_factor_coef Fsqd
_refine_ls_weighting_details 'calc w=1/[\s^2^(Fo^2^)+(0.1717P)^2^+0.3542P] where P=(Fo^2^+2Fc^2^)/3'
_refine_ls_weighting_scheme calc
_refine_ls_wR_factor_gt 0.2259
_refine_ls_wR_factor_ref 0.2546
_reflns_number_gt 11141
_reflns_number_total 15580
_reflns_threshold_expression >2sigma(I)
_cod_data_source_file b801573b.txt
_cod_data_source_block compound_4
_cod_depositor_comments
;
The following automatic conversions were performed:
'_symmetry_cell_setting' value 'Triclinic' changed to 'triclinic'
according to '/home/saulius/struct/CIF-dictionaries/cif_core.dic'
dictionary named 'cif_core.dic' version 2.4.1 from
2010-06-29.

'_exptl_absorpt_correction_type' value 'Multi-scan' changed
to 'multi-scan' according to
'/home/saulius/struct/CIF-dictionaries/cif_core.dic' dictionary named
'cif_core.dic' version 2.4.1 from 2010-06-29.

Automatic conversion script
Id: cif_fix_enum 1527 2010-12-29 10:47:43Z saulius 
;
_cod_original_cell_volume 4484.4(9)
_cod_original_sg_symbol_H-M P-1
_cod_database_code 7003959

loop_
_symmetry_equiv_pos_as_xyz
'x, y, z'
'-x, -y, -z'

loop_
_atom_site_label
_atom_site_type_symbol
_atom_site_fract_x
_atom_site_fract_y
_atom_site_fract_z
_atom_site_U_iso_or_equiv
_atom_site_adp_type
_atom_site_occupancy
_atom_site_symmetry_multiplicity
_atom_site_calc_flag
_atom_site_refinement_flags
_atom_site_disorder_assembly
_atom_site_disorder_group
Yb1 Yb 1.18757(5) -0.24407(3) -0.37792(3) 0.0784(2) Uani 1 1 d . A .
Yb2 Yb 0.40849(4) -0.35813(3) 0.13442(3) 0.0736(2) Uani 1 1 d . D .
Pt Pt 0.93366(3) -0.15001(2) -0.02846(2) 0.06453(18) Uani 1 1 d . . .
F1 F 1.4448(18) -0.1056(11) -0.1692(12) 0.148(7) Uiso 0.50 1 d PDU A 1
F2 F 1.4586(17) -0.1979(13) -0.1100(12) 0.153(8) Uiso 0.50 1 d PDU A 1
F3 F 1.3217(17) -0.1574(15) -0.1143(13) 0.166(9) Uiso 0.50 1 d PDU A 1
F1' F 1.4134(17) -0.2019(11) -0.0924(9) 0.125(6) Uiso 0.50 1 d PDU A 2
F2' F 1.341(2) -0.1199(14) -0.1372(13) 0.167(9) Uiso 0.50 1 d PDU A 2
F3' F 1.4804(17) -0.1343(16) -0.1682(15) 0.185(10) Uiso 0.50 1 d PDU A 2
F4 F 1.1151(10) -0.4934(11) -0.2842(9) 0.117(5) Uiso 0.50 1 d PDU A 1
F5 F 1.2291(15) -0.4531(13) -0.1873(6) 0.127(5) Uiso 0.50 1 d PDU A 1
F6 F 1.2837(14) -0.4714(13) -0.2780(10) 0.150(5) Uiso 0.50 1 d PDU A 1
F4' F 1.2671(15) -0.4628(13) -0.1995(8) 0.137(5) Uiso 0.50 1 d PDU A 2
F5' F 1.2354(16) -0.4830(12) -0.3095(8) 0.138(5) Uiso 0.50 1 d PDU A 2
F6' F 1.1080(9) -0.4785(12) -0.2646(10) 0.115(5) Uiso 0.50 1 d PDU A 2
F7 F 1.196(2) -0.0006(15) -0.2890(9) 0.163(8) Uiso 0.50 1 d PDU B 1
F8 F 1.0490(14) -0.0121(18) -0.3660(15) 0.195(10) Uiso 0.50 1 d PDU B 1
F9 F 1.205(2) 0.0535(12) -0.3811(13) 0.167(8) Uiso 0.50 1 d PDU B 1
F7' F 1.128(2) 0.0393(15) -0.4009(12) 0.179(9) Uiso 0.50 1 d PDU B 2
F8' F 1.2434(17) 0.0247(17) -0.3107(13) 0.189(9) Uiso 0.50 1 d PDU B 2
F9' F 1.0714(19) -0.0298(18) -0.3250(16) 0.201(10) Uiso 0.50 1 d PDU B 2
F10 F 1.202(2) -0.1902(13) -0.6108(12) 0.153(8) Uiso 0.50 1 d PD A 1
F11 F 1.1896(19) -0.0791(9) -0.6034(11) 0.138(7) Uiso 0.50 1 d PD A 1
F12 F 1.0478(14) -0.1783(15) -0.6255(13) 0.177(10) Uiso 0.50 1 d PD A 1
F10' F 1.107(2) -0.0989(14) -0.6158(15) 0.193(11) Uiso 0.50 1 d PD A 2
F11' F 1.0976(19) -0.2163(11) -0.6265(12) 0.153(8) Uiso 0.50 1 d PD A 2
F12' F 1.2506(14) -0.1279(15) -0.5929(13) 0.160(8) Uiso 0.50 1 d PD A 2
F13 F 1.453(2) -0.0095(14) -0.4052(14) 0.173(9) Uiso 0.50 1 d PDU C 1
F14 F 1.558(2) -0.0590(16) -0.4451(12) 0.175(9) Uiso 0.50 1 d PDU C 1
F15 F 1.563(2) -0.0503(17) -0.3349(10) 0.181(9) Uiso 0.50 1 d PDU C 1
F13' F 1.5941(15) -0.0623(16) -0.4062(14) 0.168(8) Uiso 0.50 1 d PDU C 2
F14' F 1.511(2) -0.0261(16) -0.3358(10) 0.175(9) Uiso 0.50 1 d PDU C 2
F15' F 1.4550(19) -0.0275(15) -0.4461(12) 0.162(8) Uiso 0.50 1 d PDU C 2
F16 F 1.3012(14) -0.3883(13) -0.5429(10) 0.141(7) Uiso 0.50 1 d PDU A 1
F17 F 1.4110(18) -0.3899(13) -0.4459(10) 0.146(8) Uiso 0.50 1 d PDU A 1
F18 F 1.4662(14) -0.3210(13) -0.5247(11) 0.142(8) Uiso 0.50 1 d PDU A 1
F16' F 1.4907(11) -0.3236(13) -0.4955(13) 0.139(7) Uiso 0.50 1 d PDU A 2
F17' F 1.3260(18) -0.3572(16) -0.5575(9) 0.178(10) Uiso 0.50 1 d PDU A 2
F18' F 1.3650(17) -0.4133(10) -0.4694(11) 0.132(6) Uiso 0.50 1 d PDU A 2
F19 F 0.7985(16) -0.2703(12) 0.1864(8) 0.130(6) Uiso 0.50 1 d PD D 1
F20 F 0.838(2) -0.3198(15) 0.2787(12) 0.169(9) Uiso 0.50 1 d PD D 1
F21 F 0.781(2) -0.2239(12) 0.2828(12) 0.173(9) Uiso 0.50 1 d PD D 1
F19' F 0.8224(19) -0.2846(15) 0.3100(8) 0.164(9) Uiso 0.50 1 d PD D 2
F20' F 0.779(2) -0.2190(10) 0.2306(13) 0.163(9) Uiso 0.50 1 d PD D 2
F21' F 0.8151(19) -0.3205(13) 0.2036(11) 0.152(8) Uiso 0.50 1 d PD D 2
F22 F 0.3752(14) -0.5022(17) 0.3200(14) 0.171(8) Uiso 0.50 1 d PDU D 1
F23 F 0.5401(18) -0.4635(15) 0.3813(10) 0.168(8) Uiso 0.50 1 d PDU D 1
F24 F 0.488(2) -0.5550(12) 0.2939(14) 0.178(9) Uiso 0.50 1 d PDU D 1
F22' F 0.5620(13) -0.4954(13) 0.3610(11) 0.141(7) Uiso 0.50 1 d PDU D 2
F23' F 0.4157(19) -0.5597(11) 0.2831(13) 0.174(8) Uiso 0.50 1 d PDU D 2
F24' F 0.4183(18) -0.4624(15) 0.3512(13) 0.161(8) Uiso 0.50 1 d PDU D 2
F25 F 0.1017(19) -0.4810(12) 0.2273(12) 0.140(7) Uiso 0.50 1 d PD E 1
F26 F -0.0219(16) -0.4574(17) 0.1478(14) 0.192(12) Uiso 0.50 1 d PD E 1
F27 F 0.084(3) -0.3680(14) 0.2324(16) 0.225(16) Uiso 0.50 1 d PD E 1
F25' F -0.0128(17) -0.4168(17) 0.1651(15) 0.184(12) Uiso 0.50 1 d PD E 2
F26' F 0.123(3) -0.3947(17) 0.2565(11) 0.213(15) Uiso 0.50 1 d PD E 2
F27' F 0.0677(17) -0.5032(9) 0.1880(12) 0.128(6) Uiso 0.50 1 d PD E 2
F28 F 0.195(2) -0.345(2) -0.0912(16) 0.217(11) Uiso 0.50 1 d PDU D 1
F29 F 0.117(3) -0.2819(15) -0.0355(19) 0.228(11) Uiso 0.50 1 d PDU D 1
F30 F 0.0364(19) -0.4008(17) -0.0770(19) 0.235(12) Uiso 0.50 1 d PDU D 1
F28' F 0.0275(17) -0.364(2) -0.057(2) 0.240(12) Uiso 0.50 1 d PDU D 2
F29' F 0.153(3) -0.3991(17) -0.0885(16) 0.213(11) Uiso 0.50 1 d PDU D 2
F30' F 0.174(2) -0.2794(14) -0.0659(18) 0.203(10) Uiso 0.50 1 d PDU D 2
F31 F 0.496(3) -0.1292(12) 0.3530(18) 0.215(11) Uiso 0.50 1 d PDU F 1
F32 F 0.5726(19) -0.2129(18) 0.3849(15) 0.181(9) Uiso 0.50 1 d PDU F 1
F33 F 0.3989(19) -0.2435(19) 0.3610(19) 0.222(11) Uiso 0.50 1 d PDU F 1
F31' F 0.514(3) -0.2559(16) 0.3790(17) 0.206(10) Uiso 0.50 1 d PDU F 2
F32' F 0.408(2) -0.188(2) 0.3675(18) 0.216(11) Uiso 0.50 1 d PDU F 2
F33' F 0.574(2) -0.1379(14) 0.3660(16) 0.196(10) Uiso 0.50 1 d PDU F 2
F34 F 0.5838(19) -0.1190(13) 0.0649(11) 0.136(7) Uiso 0.50 1 d PD D 1
F35 F 0.614(2) -0.0466(15) 0.1624(12) 0.193(12) Uiso 0.50 1 d PD D 1
F36 F 0.4581(19) -0.0789(19) 0.0887(16) 0.205(13) Uiso 0.50 1 d PD D 1
F34' F 0.550(3) -0.0441(16) 0.1600(15) 0.228(16) Uiso 0.50 1 d PD D 2
F35' F 0.472(2) -0.105(2) 0.0554(13) 0.198(13) Uiso 0.50 1 d PD D 2
F36' F 0.6328(15) -0.1052(13) 0.1063(13) 0.138(7) Uiso 0.50 1 d PD D 2
N1 N 0.9453(9) -0.0896(6) 0.0651(5) 0.081(3) Uani 1 1 d . . .
N2 N 1.0922(8) -0.0793(5) -0.0039(5) 0.078(3) Uani 1 1 d . . .
N3 N 1.0259(8) -0.2825(5) -0.3309(4) 0.073(2) Uani 1 1 d . . .
N4 N 1.0361(9) -0.3496(6) -0.4509(5) 0.082(3) Uani 1 1 d . . .
N5 N 0.4750(7) -0.3704(5) 0.0292(5) 0.066(2) Uani 1 1 d . . .
N6 N 0.3244(7) -0.4838(5) 0.0601(5) 0.071(2) Uani 1 1 d . . .
C1 C 0.8619(14) -0.1010(11) 0.0953(8) 0.115(5) Uani 1 1 d . . .
H1A H 0.7955 -0.1388 0.0750 0.137 Uiso 1 1 calc R . .
C2 C 0.878(2) -0.0548(14) 0.1575(12) 0.167(10) Uani 1 1 d . . .
H2A H 0.8215 -0.0619 0.1794 0.200 Uiso 1 1 calc R . .
C3 C 0.972(2) -0.0007(13) 0.1868(10) 0.155(9) Uani 1 1 d . . .
H3A H 0.9806 0.0301 0.2283 0.186 Uiso 1 1 calc R . .
C4 C 1.0580(17) 0.0098(10) 0.1553(9) 0.124(6) Uani 1 1 d . . .
H4A H 1.1252 0.0464 0.1760 0.148 Uiso 1 1 calc R . .
C5 C 1.0416(12) -0.0337(7) 0.0951(7) 0.086(4) Uani 1 1 d . . .
C6 C 1.1248(12) -0.0283(7) 0.0561(7) 0.089(4) Uani 1 1 d . . .
C7 C 1.2237(13) 0.0221(8) 0.0778(9) 0.109(5) Uani 1 1 d . . .
H7A H 1.2421 0.0555 0.1194 0.131 Uiso 1 1 calc R . .
C8 C 1.2977(14) 0.0258(11) 0.0411(12) 0.141(7) Uani 1 1 d . . .
H8A H 1.3659 0.0629 0.0557 0.169 Uiso 1 1 calc R . .
C9 C 1.2697(15) -0.0299(11) -0.0231(12) 0.145(8) Uani 1 1 d . . .
H9A H 1.3206 -0.0315 -0.0483 0.174 Uiso 1 1 calc R . .
C10 C 1.1621(11) -0.0806(8) -0.0444(9) 0.101(4) Uani 1 1 d . . .
H10A H 1.1391 -0.1147 -0.0859 0.121 Uiso 1 1 calc R . .
C11 C 0.9371(9) -0.2025(6) -0.1154(5) 0.064(2) Uani 1 1 d . . .
C12 C 0.9461(10) -0.2331(7) -0.1677(7) 0.075(3) Uani 1 1 d . . .
C13 C 0.9425(9) -0.2758(6) -0.2331(6) 0.069(3) Uani 1 1 d . . .
C14 C 0.8680(11) -0.3436(8) -0.2606(7) 0.091(4) Uani 1 1 d . . .
H14A H 0.8153 -0.3663 -0.2374 0.109 Uiso 1 1 calc R . .
C15 C 0.8689(14) -0.3805(8) -0.3244(8) 0.110(5) Uani 1 1 d . . .
H15A H 0.8154 -0.4273 -0.3441 0.132 Uiso 1 1 calc R . .
C16 C 0.9466(10) -0.3493(7) -0.3581(6) 0.076(3) Uani 1 1 d . . .
C17 C 1.0227(10) -0.2466(7) -0.2687(6) 0.074(3) Uani 1 1 d . . .
H17A H 1.0768 -0.2001 -0.2491 0.089 Uiso 1 1 calc R . .
C18 C 0.9512(13) -0.3807(8) -0.4262(6) 0.093(4) Uani 1 1 d . . .
C19 C 0.8647(16) -0.4435(11) -0.4654(9) 0.138(7) Uani 1 1 d . . .
H19A H 0.8048 -0.4664 -0.4482 0.165 Uiso 1 1 calc R . .
C20 C 0.872(2) -0.4712(12) -0.5327(10) 0.163(9) Uani 1 1 d . . .
H20A H 0.8180 -0.5148 -0.5587 0.196 Uiso 1 1 calc R . .
C21 C 0.9582(18) -0.4351(12) -0.5606(8) 0.141(8) Uani 1 1 d . . .
H21A H 0.9611 -0.4490 -0.6063 0.170 Uiso 1 1 calc R . .
C22 C 1.0390(13) -0.3769(9) -0.5141(7) 0.108(5) Uani 1 1 d . . .
H22A H 1.1018 -0.3544 -0.5285 0.130 Uiso 1 1 calc R . .
C31 C 0.7868(10) -0.2138(6) -0.0413(6) 0.069(3) Uani 1 1 d . . .
C32 C 0.6930(9) -0.2577(6) -0.0454(6) 0.069(3) Uani 1 1 d . . .
C33 C 0.5978(9) -0.3155(7) -0.0414(6) 0.067(3) Uani 1 1 d . . .
C34 C 0.5438(10) -0.3805(7) -0.0926(6) 0.076(3) Uani 1 1 d . . .
H34A H 0.5668 -0.3847 -0.1336 0.092 Uiso 1 1 calc R . .
C35 C 0.4570(9) -0.4380(7) -0.0821(7) 0.074(3) Uani 1 1 d . . .
H35A H 0.4191 -0.4802 -0.1166 0.088 Uiso 1 1 calc R . .
C36 C 0.4269(8) -0.4323(6) -0.0196(6) 0.066(3) Uani 1 1 d . . .
C37 C 0.5588(8) -0.3143(6) 0.0186(6) 0.064(2) Uani 1 1 d . . .
H37A H 0.5930 -0.2720 0.0534 0.076 Uiso 1 1 calc R . .
C38 C 0.3378(8) -0.4934(6) -0.0051(7) 0.067(3) Uani 1 1 d . . .
C39 C 0.2738(10) -0.5575(8) -0.0497(9) 0.097(4) Uani 1 1 d . . .
H39A H 0.2812 -0.5625 -0.0956 0.116 Uiso 1 1 calc R . .
C40 C 0.1992(11) -0.6147(8) -0.0299(11) 0.101(5) Uani 1 1 d . . .
H40A H 0.1574 -0.6589 -0.0613 0.122 Uiso 1 1 calc R . .
C41 C 0.1869(10) -0.6066(7) 0.0349(12) 0.104(5) Uani 1 1 d . . .
H41A H 0.1370 -0.6455 0.0497 0.125 Uiso 1 1 calc R . .
C42 C 0.2478(9) -0.5410(7) 0.0796(8) 0.086(4) Uani 1 1 d . . .
H42A H 0.2370 -0.5349 0.1245 0.103 Uiso 1 1 calc R . .
C111 C 1.3904(11) -0.1695(8) -0.1490(6) 0.172(10) Uani 1 1 d D . .
C112 C 1.3140(11) -0.2269(7) -0.2127(7) 0.098(4) Uani 1 1 d D A .
O1 O 1.2739(8) -0.2006(5) -0.2643(5) 0.094(3) Uani 1 1 d D . .
C113 C 1.3019(12) -0.3050(7) -0.2090(7) 0.102(4) Uani 1 1 d D . .
H11A H 1.3392 -0.3187 -0.1691 0.122 Uiso 1 1 calc R A .
C114 C 1.2356(9) -0.3614(6) -0.2636(6) 0.082(3) Uani 1 1 d D A .
O2 O 1.1912(7) -0.3520(5) -0.3237(4) 0.082(2) Uani 1 1 d D . .
C115 C 1.2136(9) -0.4464(6) -0.2561(5) 0.116(5) Uani 1 1 d D . .
C121 C 1.1506(13) -0.0073(8) -0.3566(8) 0.143(8) Uani 1 1 d D . .
C122 C 1.1500(15) -0.0810(7) -0.3977(7) 0.110(5) Uani 1 1 d D A .
O3 O 1.1478(8) -0.1339(5) -0.3641(5) 0.099(3) Uani 1 1 d D . .
C123 C 1.1559(17) -0.0815(8) -0.4686(7) 0.122(6) Uani 1 1 d D . .
H12A H 1.1622 -0.0370 -0.4892 0.147 Uiso 1 1 calc R A .
C124 C 1.1526(14) -0.1467(8) -0.5072(6) 0.111(5) Uani 1 1 d D A .
O4 O 1.1554(9) -0.2080(5) -0.4871(5) 0.098(3) Uani 1 1 d D . .
C125 C 1.1493(13) -0.1491(8) -0.5877(8) 0.187(12) Uani 1 1 d D . .
C131 C 1.4991(11) -0.0625(9) -0.3984(9) 0.192(13) Uani 1 1 d D . .
C132 C 1.4211(11) -0.1444(8) -0.4047(9) 0.103(4) Uani 1 1 d D A .
O5 O 1.3446(9) -0.1492(6) -0.3779(6) 0.111(3) Uani 1 1 d D . .
C133 C 1.4366(12) -0.2053(8) -0.4423(10) 0.131(6) Uani 1 1 d D . .
H13A H 1.4963 -0.1954 -0.4615 0.157 Uiso 1 1 calc R A .
C134 C 1.3655(12) -0.2800(7) -0.4518(8) 0.107(5) Uani 1 1 d D A .
O6 O 1.2816(7) -0.3020(5) -0.4317(5) 0.097(3) Uani 1 1 d D . .
C135 C 1.3872(9) -0.3467(7) -0.4935(7) 0.140(8) Uani 1 1 d D . .
C141 C 0.7684(11) -0.2892(9) 0.2443(7) 0.140(7) Uani 1 1 d D . .
C142 C 0.6494(10) -0.3396(8) 0.2279(8) 0.102(4) Uani 1 1 d D D .
O7 O 0.5910(7) -0.3306(5) 0.1735(5) 0.088(2) Uani 1 1 d D . .
C143 C 0.6125(12) -0.3864(9) 0.2774(8) 0.115(5) Uani 1 1 d D . .
H14B H 0.6602 -0.3843 0.3201 0.138 Uiso 1 1 calc R D .
C144 C 0.5062(11) -0.4356(7) 0.2634(7) 0.094(4) Uani 1 1 d D D .
O8 O 0.4331(7) -0.4430(5) 0.2108(5) 0.095(3) Uani 1 1 d D . .
C145 C 0.4759(12) -0.4911(9) 0.3178(7) 0.143(7) Uani 1 1 d D . .
C151 C 0.0777(10) -0.4288(8) 0.1905(9) 0.172(11) Uani 1 1 d D . .
C152 C 0.1568(14) -0.4053(12) 0.1416(9) 0.172(12) Uani 1 1 d D D .
O9 O 0.2535(8) -0.3929(6) 0.1695(7) 0.112(4) Uani 1 1 d D . .
C153 C 0.1139(12) -0.3936(14) 0.0720(10) 0.180(9) Uani 1 1 d DU . .
H15B H 0.0394 -0.4061 0.0557 0.216 Uiso 1 1 calc R D .
C154 C 0.1795(11) -0.3642(11) 0.0277(9) 0.131(6) Uani 1 1 d DU D .
O10 O 0.2789(6) -0.3443(5) 0.0448(5) 0.088(2) Uani 1 1 d D . .
C155 C 0.1324(15) -0.3484(12) -0.0480(9) 0.195(11) Uiso 1 1 d D . .
C161 C 0.4885(15) -0.2015(10) 0.3461(8) 0.162(9) Uani 1 1 d D . .
C162 C 0.4738(16) -0.2215(11) 0.2670(7) 0.145(9) Uani 1 1 d D D .
O11 O 0.4419(10) -0.2882(7) 0.2422(6) 0.121(4) Uani 1 1 d D . .
C163 C 0.5085(18) -0.1607(10) 0.2278(8) 0.142(7) Uani 1 1 d D . .
H16A H 0.5389 -0.1107 0.2513 0.170 Uiso 1 1 calc R D .
C164 C 0.4988(14) -0.1727(8) 0.1570(9) 0.137(7) Uani 1 1 d D D .
O12 O 0.4666(7) -0.2348(5) 0.1170(5) 0.090(2) Uani 1 1 d D . .
C165 C 0.5391(13) -0.1032(8) 0.1156(8) 0.158(9) Uani 1 1 d D . .
O01 O 0.843(3) -0.234(2) -0.507(2) 0.343(16) Uiso 1 1 d . . .
C01 C 0.175(3) -0.1958(13) 0.2177(19) 0.201(17) Uiso 0.671(15) 1 d PD G 1
Cl1 Cl 0.2459(15) -0.0966(11) 0.2284(10) 0.284(10) Uiso 0.671(15) 1 d PD G 1
Cl2 Cl 0.0560(17) -0.2208(13) 0.1487(13) 0.323(11) Uiso 0.671(15) 1 d PD G 1
C01' C 0.102(2) -0.207(2) 0.1263(14) 0.091(12) Uiso 0.329(15) 1 d PD G 2
Cl1' Cl 0.2444(19) -0.1680(17) 0.1434(14) 0.211(12) Uiso 0.329(15) 1 d PD G 2
Cl2' Cl 0.060(2) -0.1867(17) 0.2023(14) 0.203(11) Uiso 0.329(15) 1 d PD G 2
C02 C 0.358(3) -0.820(2) 0.228(2) 0.32(2) Uiso 1 1 d D . .
Cl4 Cl 0.2709(19) -0.8283(14) 0.2855(14) 0.479(13) Uiso 1 1 d D . .
Cl3 Cl 0.460(2) -0.7293(17) 0.2487(17) 0.565(17) Uiso 1 1 d D . .

loop_
_atom_site_aniso_label
_atom_site_aniso_U_11
_atom_site_aniso_U_22
_atom_site_aniso_U_33
_atom_site_aniso_U_23
_atom_site_aniso_U_13
_atom_site_aniso_U_12
Yb1 0.0876(4) 0.0702(3) 0.0685(3) -0.0026(2) 0.0306(3) 0.0087(3)
Yb2 0.0646(3) 0.0591(3) 0.1011(4) 0.0178(3) 0.0368(3) 0.0137(2)
Pt 0.0711(3) 0.0455(2) 0.0756(3) 0.00280(18) 0.0334(2) 0.00815(19)
N1 0.098(7) 0.064(6) 0.083(6) 0.007(5) 0.039(6) 0.018(5)
N2 0.089(7) 0.046(5) 0.084(6) 0.001(4) 0.029(5) -0.001(4)
N3 0.084(6) 0.065(6) 0.057(5) -0.010(4) 0.015(5) 0.011(5)
N4 0.082(6) 0.082(7) 0.068(6) -0.013(5) 0.024(5) 0.007(5)
N5 0.053(4) 0.045(4) 0.090(6) 0.005(4) 0.015(4) 0.007(4)
N6 0.057(5) 0.052(5) 0.103(7) 0.016(5) 0.022(5) 0.015(4)
C1 0.120(12) 0.133(14) 0.105(10) -0.007(9) 0.065(10) 0.042(10)
C2 0.18(2) 0.153(19) 0.151(17) -0.066(15) 0.067(16) 0.030(16)
C3 0.20(2) 0.128(16) 0.114(13) -0.043(12) 0.075(15) 0.014(15)
C4 0.143(15) 0.106(13) 0.092(10) -0.017(9) 0.026(10) 0.008(11)
C5 0.103(10) 0.054(7) 0.080(8) -0.007(5) 0.007(7) 0.010(6)
C6 0.112(10) 0.061(7) 0.079(8) 0.006(6) 0.018(7) 0.013(7)
C7 0.091(10) 0.071(9) 0.128(12) -0.020(8) 0.005(9) -0.006(7)
C8 0.077(10) 0.115(14) 0.19(2) 0.014(13) 0.025(12) -0.019(9)
C9 0.113(12) 0.103(13) 0.194(19) -0.035(13) 0.085(13) -0.022(10)
C10 0.085(9) 0.080(9) 0.136(12) 0.007(8) 0.059(9) 0.004(7)
C11 0.077(7) 0.052(5) 0.068(6) 0.010(4) 0.046(5) 0.011(5)
C12 0.072(7) 0.059(6) 0.091(8) 0.008(6) 0.038(6) 0.004(5)
C13 0.073(7) 0.056(6) 0.075(6) 0.003(5) 0.032(6) 0.010(5)
C14 0.091(9) 0.081(9) 0.093(9) 0.007(7) 0.040(7) 0.006(7)
C15 0.135(12) 0.067(8) 0.100(10) -0.021(7) 0.056(9) -0.017(8)
C16 0.072(7) 0.077(8) 0.067(6) -0.003(5) 0.021(6) 0.008(6)
C17 0.082(7) 0.067(7) 0.063(6) -0.005(5) 0.020(6) 0.011(6)
C18 0.111(10) 0.094(10) 0.060(7) -0.016(6) 0.020(7) 0.021(8)
C19 0.136(15) 0.109(13) 0.110(12) -0.044(10) 0.031(11) -0.030(11)
C20 0.21(2) 0.112(14) 0.108(13) -0.055(11) 0.037(14) -0.020(14)
C21 0.181(19) 0.142(16) 0.062(8) -0.035(9) 0.043(10) 0.001(14)
C22 0.113(11) 0.119(12) 0.064(7) -0.012(7) 0.033(8) -0.004(9)
C31 0.089(8) 0.059(6) 0.065(6) 0.010(5) 0.032(6) 0.025(6)
C32 0.067(6) 0.055(6) 0.082(7) 0.010(5) 0.028(6) 0.010(5)
C33 0.060(6) 0.071(7) 0.073(6) 0.018(5) 0.019(5) 0.023(5)
C34 0.079(7) 0.073(7) 0.071(7) 0.011(5) 0.022(6) 0.015(6)
C35 0.058(6) 0.071(7) 0.086(8) 0.011(6) 0.006(6) 0.020(5)
C36 0.039(5) 0.059(6) 0.092(8) 0.019(5) 0.008(5) 0.010(4)
C37 0.050(5) 0.065(6) 0.071(6) 0.002(5) 0.018(5) 0.013(5)
C38 0.048(5) 0.047(5) 0.106(9) 0.007(5) 0.021(6) 0.014(4)
C39 0.071(7) 0.070(8) 0.124(11) 0.017(7) 0.000(8) 0.004(6)
C40 0.069(8) 0.072(9) 0.145(14) 0.021(9) 0.011(9) 0.007(6)
C41 0.060(7) 0.043(7) 0.201(18) 0.023(9) 0.036(10) 0.003(5)
C42 0.064(7) 0.060(7) 0.142(11) 0.045(7) 0.040(7) 0.018(5)
C111 0.18(2) 0.22(3) 0.141(19) 0.044(19) 0.052(18) 0.09(2)
C112 0.070(8) 0.110(12) 0.082(9) -0.030(8) -0.001(7) 0.008(7)
O1 0.101(7) 0.067(5) 0.087(6) -0.014(4) 0.008(5) 0.005(5)
C113 0.110(11) 0.096(11) 0.081(9) 0.001(7) -0.001(8) 0.025(9)
C114 0.061(7) 0.092(9) 0.090(9) 0.006(7) 0.031(7) 0.016(6)
O2 0.088(6) 0.080(5) 0.067(5) -0.001(4) 0.013(4) 0.019(4)
C115 0.108(12) 0.145(15) 0.098(11) 0.045(10) 0.018(9) 0.044(11)
C121 0.144(17) 0.120(15) 0.20(2) 0.076(15) 0.063(16) 0.064(13)
C122 0.152(15) 0.069(9) 0.108(11) 0.008(8) 0.053(10) 0.023(9)
O3 0.127(8) 0.074(6) 0.100(6) 0.010(5) 0.056(6) 0.023(5)
C123 0.181(18) 0.104(12) 0.116(12) 0.041(10) 0.078(12) 0.063(12)
C124 0.122(12) 0.134(15) 0.073(8) 0.008(9) 0.043(8) 0.024(11)
O4 0.134(8) 0.070(6) 0.088(6) 0.021(5) 0.034(5) 0.023(5)
C125 0.19(2) 0.14(2) 0.24(3) 0.11(2) 0.03(2) 0.061(19)
C131 0.095(14) 0.29(4) 0.20(3) 0.06(2) 0.085(17) 0.037(19)
C132 0.090(10) 0.091(11) 0.124(12) 0.022(9) 0.047(9) 0.011(8)
O5 0.118(8) 0.086(7) 0.117(8) 0.001(5) 0.050(7) 0.007(6)
C133 0.090(10) 0.135(16) 0.161(17) 0.055(14) 0.042(11) 0.015(10)
C134 0.137(13) 0.083(10) 0.113(11) 0.023(8) 0.065(10) 0.029(9)
O6 0.104(6) 0.089(6) 0.104(6) 0.009(5) 0.063(6) 0.014(5)
C135 0.137(15) 0.173(19) 0.19(2) 0.096(16) 0.124(16) 0.098(15)
C141 0.150(18) 0.18(2) 0.105(12) 0.019(12) 0.028(12) 0.078(16)
C142 0.071(8) 0.090(10) 0.138(14) -0.007(9) 0.038(9) 0.013(7)
O7 0.068(5) 0.095(6) 0.094(6) 0.007(5) 0.020(5) 0.018(4)
C143 0.130(14) 0.114(13) 0.111(12) 0.030(10) 0.030(11) 0.050(11)
C144 0.114(12) 0.062(8) 0.110(11) 0.029(7) 0.034(10) 0.026(8)
O8 0.085(6) 0.076(6) 0.125(8) 0.039(5) 0.030(6) 0.021(5)
C145 0.19(2) 0.144(18) 0.109(13) 0.016(12) 0.017(14) 0.082(17)
C151 0.067(10) 0.18(2) 0.27(3) 0.11(2) 0.064(15) 0.016(11)
C152 0.28(4) 0.135(18) 0.19(2) 0.085(17) 0.16(3) 0.11(2)
O9 0.076(6) 0.108(8) 0.182(11) 0.057(7) 0.064(7) 0.044(6)
C153 0.089(11) 0.19(2) 0.30(3) 0.073(19) 0.107(15) 0.051(12)
C154 0.104(12) 0.140(15) 0.175(17) 0.056(13) 0.050(12) 0.060(11)
O10 0.059(5) 0.084(6) 0.130(7) 0.024(5) 0.034(5) 0.026(4)
C161 0.22(3) 0.098(14) 0.17(2) -0.007(13) 0.078(19) 0.042(16)
C162 0.156(19) 0.23(3) 0.063(9) -0.022(13) 0.001(10) 0.11(2)
O11 0.137(10) 0.122(10) 0.116(9) 0.007(7) 0.060(8) 0.045(8)
C163 0.17(2) 0.130(17) 0.130(16) 0.006(13) 0.037(15) 0.056(15)
C164 0.111(13) 0.126(16) 0.20(2) 0.068(16) 0.090(15) 0.038(12)
O12 0.094(6) 0.056(5) 0.109(6) -0.001(4) 0.031(5) 0.008(4)
C165 0.20(2) 0.073(11) 0.23(3) 0.029(14) 0.12(2) 0.045(13)

loop_
_atom_type_symbol
_atom_type_description
_atom_type_scat_dispersion_real
_atom_type_scat_dispersion_imag
_atom_type_scat_source
C C 0.0033 0.0016 'International Tables Vol C Tables 4.2.6.8 and 6.1.1.4'
H H 0.0000 0.0000 'International Tables Vol C Tables 4.2.6.8 and 6.1.1.4'
N N 0.0061 0.0033 'International Tables Vol C Tables 4.2.6.8 and 6.1.1.4'
O O 0.0106 0.0060 'International Tables Vol C Tables 4.2.6.8 and 6.1.1.4'
F F 0.0171 0.0103 'International Tables Vol C Tables 4.2.6.8 and 6.1.1.4'
Cl Cl 0.1484 0.1585 'International Tables Vol C Tables 4.2.6.8 and 6.1.1.4'
Yb Yb -0.3850 5.5486 'International Tables Vol C Tables 4.2.6.8 and 6.1.1.4'
Pt Pt -1.7033 8.3905 'International Tables Vol C Tables 4.2.6.8 and 6.1.1.4'

loop_
_geom_angle_atom_site_label_1
_geom_angle_atom_site_label_2
_geom_angle_atom_site_label_3
_geom_angle
_geom_angle_site_symmetry_1
_geom_angle_site_symmetry_3
_geom_angle_publ_flag
O1 Yb1 O6 111.0(4) . . ?
O1 Yb1 O3 79.8(4) . . ?
O6 Yb1 O3 143.8(3) . . ?
O1 Yb1 O4 143.7(3) . . ?
O6 Yb1 O4 79.0(4) . . ?
O3 Yb1 O4 73.9(3) . . ?
O1 Yb1 O5 73.9(4) . . ?
O6 Yb1 O5 74.4(3) . . ?
O3 Yb1 O5 76.0(4) . . ?
O4 Yb1 O5 75.8(4) . . ?
O1 Yb1 O2 73.6(3) . . ?
O6 Yb1 O2 73.2(3) . . ?
O3 Yb1 O2 141.5(3) . . ?
O4 Yb1 O2 140.8(3) . . ?
O5 Yb1 O2 120.8(4) . . ?
O1 Yb1 N4 140.6(3) . . ?
O6 Yb1 N4 81.3(3) . . ?
O3 Yb1 N4 112.8(4) . . ?
O4 Yb1 N4 74.0(4) . . ?
O5 Yb1 N4 144.2(4) . . ?
O2 Yb1 N4 75.0(3) . . ?
O1 Yb1 N3 83.3(3) . . ?
O6 Yb1 N3 137.7(3) . . ?
O3 Yb1 N3 76.2(3) . . ?
O4 Yb1 N3 113.4(4) . . ?
O5 Yb1 N3 146.6(3) . . ?
O2 Yb1 N3 73.5(3) . . ?
N4 Yb1 N3 65.4(3) . . ?
O12 Yb2 O9 114.4(4) . . ?
O12 Yb2 O10 73.8(3) . . ?
O9 Yb2 O10 73.7(3) . . ?
O12 Yb2 O7 79.9(3) . . ?
O9 Yb2 O7 142.7(4) . . ?
O10 Yb2 O7 142.6(3) . . ?
O12 Yb2 O11 74.9(4) . . ?
O9 Yb2 O11 72.7(5) . . ?
O10 Yb2 O11 118.0(4) . . ?
O7 Yb2 O11 78.8(4) . . ?
O12 Yb2 O8 144.3(3) . . ?
O9 Yb2 O8 76.8(3) . . ?
O10 Yb2 O8 140.1(3) . . ?
O7 Yb2 O8 73.5(3) . . ?
O11 Yb2 O8 76.9(4) . . ?
O12 Yb2 N5 79.3(3) . . ?
O9 Yb2 N5 140.3(4) . . ?
O10 Yb2 N5 75.3(3) . . ?
O7 Yb2 N5 74.1(3) . . ?
O11 Yb2 N5 145.3(4) . . ?
O8 Yb2 N5 114.6(3) . . ?
O12 Yb2 N6 136.4(3) . . ?
O9 Yb2 N6 83.0(4) . . ?
O10 Yb2 N6 73.8(3) . . ?
O7 Yb2 N6 111.0(3) . . ?
O11 Yb2 N6 147.4(4) . . ?
O8 Yb2 N6 76.5(3) . . ?
N5 Yb2 N6 64.9(3) . . ?
C31 Pt C11 89.3(4) . . ?
C31 Pt N1 96.0(4) . . ?
C11 Pt N1 174.6(4) . . ?
C31 Pt N2 174.1(4) . . ?
C11 Pt N2 96.2(4) . . ?
N1 Pt N2 78.5(4) . . ?
C1 N1 C5 120.4(12) . . ?
C1 N1 Pt 122.8(10) . . ?
C5 N1 Pt 116.7(9) . . ?
C10 N2 C6 120.4(12) . . ?
C10 N2 Pt 123.7(9) . . ?
C6 N2 Pt 115.9(9) . . ?
C16 N3 C17 116.9(10) . . ?
C16 N3 Yb1 119.7(7) . . ?
C17 N3 Yb1 122.0(7) . . ?
C18 N4 C22 119.9(12) . . ?
C18 N4 Yb1 119.1(8) . . ?
C22 N4 Yb1 121.0(9) . . ?
C36 N5 C37 118.6(10) . . ?
C36 N5 Yb2 120.7(7) . . ?
C37 N5 Yb2 120.6(7) . . ?
C38 N6 C42 118.3(11) . . ?
C38 N6 Yb2 120.7(7) . . ?
C42 N6 Yb2 120.0(9) . . ?
N1 C1 C2 117.7(18) . . ?
N1 C1 H1A 121.1 . . ?
C2 C1 H1A 121.1 . . ?
C3 C2 C1 122(2) . . ?
C3 C2 H2A 119.2 . . ?
C1 C2 H2A 119.2 . . ?
C2 C3 C4 119.9(16) . . ?
C2 C3 H3A 120.0 . . ?
C4 C3 H3A 120.0 . . ?
C5 C4 C3 118.2(17) . . ?
C5 C4 H4A 120.9 . . ?
C3 C4 H4A 120.9 . . ?
C4 C5 N1 122.0(15) . . ?
C4 C5 C6 123.9(14) . . ?
N1 C5 C6 114.1(11) . . ?
C7 C6 N2 122.8(15) . . ?
C7 C6 C5 122.5(13) . . ?
N2 C6 C5 114.7(12) . . ?
C6 C7 C8 121.1(16) . . ?
C6 C7 H7A 119.4 . . ?
C8 C7 H7A 119.4 . . ?
C7 C8 C9 119.2(14) . . ?
C7 C8 H8A 120.4 . . ?
C9 C8 H8A 120.4 . . ?
C10 C9 C8 116.6(15) . . ?
C10 C9 H9A 121.7 . . ?
C8 C9 H9A 121.7 . . ?
N2 C10 C9 119.7(15) . . ?
N2 C10 H10A 120.1 . . ?
C9 C10 H10A 120.1 . . ?
C12 C11 Pt 175.9(11) . . ?
C11 C12 C13 172.7(12) . . ?
C14 C13 C17 117.3(10) . . ?
C14 C13 C12 123.3(10) . . ?
C17 C13 C12 119.3(10) . . ?
C13 C14 C15 119.9(12) . . ?
C13 C14 H14A 120.1 . . ?
C15 C14 H14A 120.1 . . ?
C16 C15 C14 120.9(12) . . ?
C16 C15 H15A 119.6 . . ?
C14 C15 H15A 119.6 . . ?
N3 C16 C15 121.3(11) . . ?
N3 C16 C18 113.5(11) . . ?
C15 C16 C18 125.2(12) . . ?
N3 C17 C13 123.6(11) . . ?
N3 C17 H17A 118.2 . . ?
C13 C17 H17A 118.2 . . ?
N4 C18 C19 120.7(13) . . ?
N4 C18 C16 119.8(12) . . ?
C19 C18 C16 119.5(14) . . ?
C18 C19 C20 117.2(18) . . ?
C18 C19 H19A 121.4 . . ?
C20 C19 H19A 121.4 . . ?
C21 C20 C19 122.0(16) . . ?
C21 C20 H20A 119.0 . . ?
C19 C20 H20A 119.0 . . ?
C22 C21 C20 113.4(13) . . ?
C22 C21 H21A 123.3 . . ?
C20 C21 H21A 123.3 . . ?
N4 C22 C21 126.5(15) . . ?
N4 C22 H22A 116.7 . . ?
C21 C22 H22A 116.7 . . ?
C32 C31 Pt 175.5(10) . . ?
C31 C32 C33 168.5(12) . . ?
C37 C33 C34 116.2(10) . . ?
C37 C33 C32 120.2(11) . . ?
C34 C33 C32 123.3(10) . . ?
C35 C34 C33 120.1(11) . . ?
C35 C34 H34A 120.0 . . ?
C33 C34 H34A 120.0 . . ?
C34 C35 C36 119.1(11) . . ?
C34 C35 H35A 120.5 . . ?
C36 C35 H35A 120.5 . . ?
N5 C36 C35 122.0(10) . . ?
N5 C36 C38 117.0(11) . . ?
C35 C36 C38 120.9(11) . . ?
N5 C37 C33 123.9(10) . . ?
N5 C37 H37A 118.0 . . ?
C33 C37 H37A 118.0 . . ?
N6 C38 C39 119.3(11) . . ?
N6 C38 C36 114.5(10) . . ?
C39 C38 C36 126.1(13) . . ?
C38 C39 C40 122.3(17) . . ?
C38 C39 H39A 118.9 . . ?
C40 C39 H39A 118.9 . . ?
C41 C40 C39 118.8(16) . . ?
C41 C40 H40A 120.6 . . ?
C39 C40 H40A 120.6 . . ?
C40 C41 C42 119.7(14) . . ?
C40 C41 H41A 120.2 . . ?
C42 C41 H41A 120.2 . . ?
C41 C42 N6 121.6(15) . . ?
C41 C42 H42A 119.2 . . ?
N6 C42 H42A 119.2 . . ?
F1 C111 F3 111.0(12) . . ?
F1 C111 F2' 74.8(13) . . ?
F3 C111 F2' 37.7(12) . . ?
F1 C111 F2 109.7(11) . . ?
F3 C111 F2 110.7(12) . . ?
F2' C111 F2 135.6(18) . . ?
F1 C111 F1' 131.3(17) . . ?
F3 C111 F1' 78.9(12) . . ?
F2' C111 F1' 110.7(12) . . ?
F2 C111 F1' 32.8(11) . . ?
F1 C111 F3' 35.9(12) . . ?
F3 C111 F3' 142.8(19) . . ?
F2' C111 F3' 110.0(12) . . ?
F2 C111 F3' 79.7(13) . . ?
F1' C111 F3' 110.0(12) . . ?
F1 C111 C112 110.7(14) . . ?
F3 C111 C112 101.8(16) . . ?
F2' C111 C112 105.7(15) . . ?
F2 C111 C112 112.7(16) . . ?
F1' C111 C112 113.5(14) . . ?
F3' C111 C112 106.6(17) . . ?
O1 C112 C113 125.9(10) . . ?
O1 C112 C111 117.7(11) . . ?
C113 C112 C111 116.2(11) . . ?
C112 O1 Yb1 137.1(8) . . ?
C114 C113 C112 121.0(11) . . ?
C114 C113 H11A 119.5 . . ?
C112 C113 H11A 119.5 . . ?
O2 C114 C113 127.1(10) . . ?
O2 C114 C115 112.2(9) . . ?
C113 C114 C115 120.6(10) . . ?
C114 O2 Yb1 133.8(7) . . ?
F4' C115 F6 76.7(12) . . ?
F4' C115 F4 117.2(17) . . ?
F6 C115 F4 110.2(12) . . ?
F4' C115 F6' 111.1(11) . . ?
F6 C115 F6' 131.1(16) . . ?
F4 C115 F6' 21.9(12) . . ?
F4' C115 F5 29.4(11) . . ?
F6 C115 F5 106.0(11) . . ?
F4 C115 F5 104.1(11) . . ?
F6' C115 F5 89.8(13) . . ?
F4' C115 F5' 105.2(11) . . ?
F6 C115 F5' 33.2(11) . . ?
F4 C115 F5' 82.2(12) . . ?
F6' C115 F5' 104.2(11) . . ?
F5 C115 F5' 132.0(15) . . ?
F4' C115 C114 117.5(14) . . ?
F6 C115 C114 110.6(14) . . ?
F4 C115 C114 117.0(13) . . ?
F6' C115 C114 107.4(12) . . ?
F5 C115 C114 108.2(13) . . ?
F5' C115 C114 110.7(13) . . ?
F8' C121 F8 140(2) . . ?
F8' C121 F9' 110.8(14) . . ?
F8 C121 F9' 40.8(13) . . ?
F8' C121 F7 38.9(13) . . ?
F8 C121 F7 110.1(13) . . ?
F9' C121 F7 73.2(14) . . ?
F8' C121 F7' 112.3(13) . . ?
F8 C121 F7' 70.1(13) . . ?
F9' C121 F7' 108.6(13) . . ?
F7 C121 F7' 136(2) . . ?
F8' C121 F9 72.7(14) . . ?
F8 C121 F9 110.9(13) . . ?
F9' C121 F9 141(2) . . ?
F7 C121 F9 107.9(13) . . ?
F7' C121 F9 43.0(13) . . ?
F8' C121 C122 110.2(19) . . ?
F8 C121 C122 105.9(19) . . ?
F9' C121 C122 105.1(18) . . ?
F7 C121 C122 112.1(15) . . ?
F7' C121 C122 109.5(17) . . ?
F9 C121 C122 110.0(17) . . ?
O3 C122 C123 125.6(12) . . ?
O3 C122 C121 115.0(11) . . ?
C123 C122 C121 119.3(11) . . ?
C122 O3 Yb1 134.5(8) . . ?
C124 C123 C122 120.7(12) . . ?
C124 C123 H12A 119.6 . . ?
C122 C123 H12A 119.6 . . ?
O4 C124 C123 128.5(12) . . ?
O4 C124 C125 110.9(11) . . ?
C123 C124 C125 120.5(12) . . ?
C124 O4 Yb1 132.5(8) . . ?
F10 C125 F11' 59.1(12) . . ?
F10 C125 F10' 132(2) . . ?
F11' C125 F10' 108.0(13) . . ?
F10 C125 F12' 50.4(12) . . ?
F11' C125 F12' 107.6(13) . . ?
F10' C125 F12' 106.6(13) . . ?
F10 C125 F11 106.6(12) . . ?
F11' C125 F11 132.8(19) . . ?
F10' C125 F11 45.2(12) . . ?
F12' C125 F11 63.5(12) . . ?
F10 C125 F12 106.5(13) . . ?
F11' C125 F12 49.9(12) . . ?
F10' C125 F12 64.7(13) . . ?
F12' C125 F12 143(2) . . ?
F11 C125 F12 107.3(12) . . ?
F10 C125 C124 115.2(15) . . ?
F11' C125 C124 115.6(15) . . ?
F10' C125 C124 111.5(18) . . ?
F12' C125 C124 107.1(16) . . ?
F11 C125 C124 111.0(15) . . ?
F12 C125 C124 109.8(18) . . ?
F13 C131 F15' 38.3(13) . . ?
F13 C131 F13' 131(2) . . ?
F15' C131 F13' 111.0(13) . . ?
F13 C131 F15 109.6(13) . . ?
F15' C131 F15 142(2) . . ?
F13' C131 F15 73.3(13) . . ?
F13 C131 F14' 70.6(14) . . ?
F15' C131 F14' 108.4(13) . . ?
F13' C131 F14' 109.3(13) . . ?
F15 C131 F14' 41.6(13) . . ?
F13 C131 F14 109.2(13) . . ?
F15' C131 F14 77.6(13) . . ?
F13' C131 F14 36.6(13) . . ?
F15 C131 F14 108.9(13) . . ?
F14' C131 F14 137(2) . . ?
F13 C131 C132 114.8(17) . . ?
F15' C131 C132 108.2(17) . . ?
F13' C131 C132 111.5(17) . . ?
F15 C131 C132 104.0(18) . . ?
F14' C131 C132 108.4(17) . . ?
F14 C131 C132 110.0(17) . . ?
O5 C132 C133 125.7(12) . . ?
O5 C132 C131 114.2(12) . . ?
C133 C132 C131 119.9(11) . . ?
C132 O5 Yb1 135.2(9) . . ?
C134 C133 C132 121.9(12) . . ?
C134 C133 H13A 119.0 . . ?
C132 C133 H13A 119.0 . . ?
O6 C134 C133 126.9(12) . . ?
O6 C134 C135 112.9(10) . . ?
C133 C134 C135 120.1(11) . . ?
C134 O6 Yb1 135.2(8) . . ?
F17' C135 F18 83.2(14) . . ?
F17' C135 F16 30.1(13) . . ?
F18 C135 F16 106.9(12) . . ?
F17' C135 F18' 108.0(13) . . ?
F18 C135 F18' 123.4(17) . . ?
F16 C135 F18' 79.4(13) . . ?
F17' C135 F17 137.2(18) . . ?
F18 C135 F17 111.4(12) . . ?
F16 C135 F17 109.4(12) . . ?
F18' C135 F17 30.0(12) . . ?
F17' C135 F16' 109.4(12) . . ?
F18 C135 F16' 26.7(13) . . ?
F16 C135 F16' 129.1(18) . . ?
F18' C135 F16' 108.2(11) . . ?
F17 C135 F16' 87.9(13) . . ?
F17' C135 C134 105.9(16) . . ?
F18 C135 C134 112.4(14) . . ?
F16 C135 C134 112.1(14) . . ?
F18' C135 C134 116.6(13) . . ?
F17 C135 C134 104.8(15) . . ?
F16' C135 C134 108.6(14) . . ?
F20' C141 F19 62.5(11) . . ?
F20' C141 F20 132(2) . . ?
F19 C141 F20 107.1(12) . . ?
F20' C141 F21' 108.6(12) . . ?
F19 C141 F21' 48.2(10) . . ?
F20 C141 F21' 66.1(11) . . ?
F20' C141 F19' 108.0(13) . . ?
F19 C141 F19' 133.3(18) . . ?
F20 C141 F19' 42.8(11) . . ?
F21' C141 F19' 107.1(12) . . ?
F20' C141 F21 46.1(11) . . ?
F19 C141 F21 106.3(12) . . ?
F20 C141 F21 107.6(13) . . ?
F21' C141 F21 142.1(19) . . ?
F19' C141 F21 67.9(12) . . ?
F20' C141 C142 111.6(16) . . ?
F19 C141 C142 111.4(13) . . ?
F20 C141 C142 115.1(17) . . ?
F21' C141 C142 107.2(15) . . ?
F19' C141 C142 114.1(16) . . ?
F21 C141 C142 108.9(16) . . ?
O7 C142 C143 125.2(11) . . ?
O7 C142 C141 115.4(11) . . ?
C143 C142 C141 119.1(12) . . ?
C142 O7 Yb2 133.3(8) . . ?
C144 C143 C142 121.1(12) . . ?
C144 C143 H14B 119.5 . . ?
C142 C143 H14B 119.5 . . ?
O8 C144 C143 127.1(11) . . ?
O8 C144 C145 115.4(11) . . ?
C143 C144 C145 117.4(11) . . ?
C144 O8 Yb2 130.5(7) . . ?
F22' C145 F22 135.3(19) . . ?
F22' C145 F24 74.4(12) . . ?
F22 C145 F24 111.3(13) . . ?
F22' C145 F24' 111.6(12) . . ?
F22 C145 F24' 39.2(13) . . ?
F24 C145 F24' 144(2) . . ?
F22' C145 F23' 110.2(12) . . ?
F22 C145 F23' 71.7(13) . . ?
F24 C145 F23' 41.1(12) . . ?
F24' C145 F23' 109.8(13) . . ?
F22' C145 F23 37.7(12) . . ?
F22 C145 F23 109.4(12) . . ?
F24 C145 F23 110.4(12) . . ?
F24' C145 F23 75.8(13) . . ?
F23' C145 F23 136(2) . . ?
F22' C145 C144 111.6(15) . . ?
F22 C145 C144 109.4(16) . . ?
F24 C145 C144 104.6(17) . . ?
F24' C145 C144 105.0(16) . . ?
F23' C145 C144 108.5(16) . . ?
F23 C145 C144 111.6(17) . . ?
F25' C151 F25 133(2) . . ?
F25' C151 F27 76.4(16) . . ?
F25 C151 F27 110.8(13) . . ?
F25' C151 F26' 111.8(13) . . ?
F25 C151 F26' 73.0(13) . . ?
F27 C151 F26' 40.1(14) . . ?
F25' C151 F27' 113.6(13) . . ?
F25 C151 F27' 35.8(11) . . ?
F27 C151 F27' 143.2(19) . . ?
F26' C151 F27' 108.6(12) . . ?
F25' C151 F26 33.7(15) . . ?
F25 C151 F26 111.1(13) . . ?
F27 C151 F26 109.0(13) . . ?
F26' C151 F26 137(2) . . ?
F27' C151 F26 82.3(14) . . ?
F25' C151 C152 111.0(18) . . ?
F25 C151 C152 109.3(15) . . ?
F27 C151 C152 110(2) . . ?
F26' C151 C152 112(2) . . ?
F27' C151 C152 99.0(16) . . ?
F26 C151 C152 106.1(19) . . ?
O9 C152 C153 125.8(13) . . ?
O9 C152 C151 115.7(13) . . ?
C153 C152 C151 118.3(13) . . ?
C152 O9 Yb2 135.8(10) . . ?
C154 C153 C152 122.3(13) . . ?
C154 C153 H15B 118.9 . . ?
C152 C153 H15B 118.9 . . ?
O10 C154 C153 123.8(13) . . ?
O10 C154 C155 113.9(12) . . ?
C153 C154 C155 122.2(13) . . ?
C154 O10 Yb2 137.1(9) . . ?
F28 C155 F28' 133(3) . . ?
F28 C155 F29 111.3(15) . . ?
F28' C155 F29 73.4(17) . . ?
F28 C155 F29' 44.5(15) . . ?
F28' C155 F29' 110.9(15) . . ?
F29 C155 F29' 152(2) . . ?
F28 C155 F30 109.0(15) . . ?
F28' C155 F30 36.1(18) . . ?
F29 C155 F30 107.9(14) . . ?
F29' C155 F30 75.4(17) . . ?
F28 C155 F30' 64.7(15) . . ?
F28' C155 F30' 108.2(14) . . ?
F29 C155 F30' 46.8(15) . . ?
F29' C155 F30' 108.1(14) . . ?
F30 C155 F30' 128(3) . . ?
F28 C155 C154 115(2) . . ?
F28' C155 C154 109(2) . . ?
F29 C155 C154 103(2) . . ?
F29' C155 C154 102(2) . . ?
F30 C155 C154 111(2) . . ?
F30' C155 C154 119(2) . . ?
F32 C161 F31 112.0(14) . . ?
F32 C161 F32' 127(3) . . ?
F31 C161 F32' 66.0(15) . . ?
F32 C161 F33 110.7(14) . . ?
F31 C161 F33 110.1(14) . . ?
F32' C161 F33 44.1(16) . . ?
F32 C161 F31' 40.4(15) . . ?
F31 C161 F31' 144(2) . . ?
F32' C161 F31' 109.1(14) . . ?
F33 C161 F31' 74.6(15) . . ?
F32 C161 F33' 67.1(14) . . ?
F31 C161 F33' 48.6(14) . . ?
F32' C161 F33' 107.4(14) . . ?
F33 C161 F33' 145(3) . . ?
F31' C161 F33' 107.1(14) . . ?
F32 C161 C162 114(2) . . ?
F31 C161 C162 103(2) . . ?
F32' C161 C162 118(2) . . ?
F33 C161 C162 107(2) . . ?
F31' C161 C162 109.4(19) . . ?
F33' C161 C162 105.3(19) . . ?
O11 C162 C163 122.9(13) . . ?
O11 C162 C161 118.4(14) . . ?
C163 C162 C161 118.4(14) . . ?
C162 O11 Yb2 137.4(10) . . ?
C164 C163 C162 122.7(14) . . ?
C164 C163 H16A 118.6 . . ?
C162 C163 H16A 118.6 . . ?
O12 C164 C163 128.7(13) . . ?
O12 C164 C165 110.3(12) . . ?
C163 C164 C165 120.9(13) . . ?
C164 O12 Yb2 133.1(9) . . ?
F34' C165 F35' 110.2(13) . . ?
F34' C165 F36' 112.5(14) . . ?
F35' C165 F36' 111.2(13) . . ?
F34' C165 F36 74.7(15) . . ?
F35' C165 F36 38.5(14) . . ?
F36' C165 F36 142(2) . . ?
F34' C165 F34 138(2) . . ?
F35' C165 F34 73.0(13) . . ?
F36' C165 F34 39.5(11) . . ?
F36 C165 F34 109.3(13) . . ?
F34' C165 F35 38.4(15) . . ?
F35' C165 F35 133(2) . . ?
F36' C165 F35 74.7(13) . . ?
F36 C165 F35 108.4(13) . . ?
F34 C165 F35 107.9(13) . . ?
F34' C165 C164 102(2) . . ?
F35' C165 C164 115(2) . . ?
F36' C165 C164 105.0(15) . . ?
F36 C165 C164 110.1(19) . . ?
F34 C165 C164 114.2(15) . . ?
F35 C165 C164 106.8(19) . . ?
Cl1 C01 Cl2 110.7(12) . . ?
Cl1' C01' Cl2' 109.6(12) . . ?
Cl3 C02 Cl4 110.0(12) . . ?

loop_
_geom_bond_atom_site_label_1
_geom_bond_atom_site_label_2
_geom_bond_distance
_geom_bond_site_symmetry_2
_geom_bond_publ_flag
Yb1 O1 2.250(9) . ?
Yb1 O6 2.262(8) . ?
Yb1 O3 2.273(9) . ?
Yb1 O4 2.283(9) . ?
Yb1 O5 2.286(10) . ?
Yb1 O2 2.331(8) . ?
Yb1 N4 2.434(10) . ?
Yb1 N3 2.461(9) . ?
Yb2 O12 2.245(8) . ?
Yb2 O9 2.248(9) . ?
Yb2 O10 2.282(9) . ?
Yb2 O7 2.283(9) . ?
Yb2 O11 2.290(12) . ?
Yb2 O8 2.290(8) . ?
Yb2 N5 2.448(9) . ?
Yb2 N6 2.457(9) . ?
Pt C31 1.909(12) . ?
Pt C11 1.927(10) . ?
Pt N1 2.039(10) . ?
Pt N2 2.054(10) . ?
F1 C111 1.319(9) . ?
F2 C111 1.322(9) . ?
F3 C111 1.320(10) . ?
F1' C111 1.323(9) . ?
F2' C111 1.322(10) . ?
F3' C111 1.329(10) . ?
F4 C115 1.312(9) . ?
F5 C115 1.343(9) . ?
F6 C115 1.303(9) . ?
F4' C115 1.296(9) . ?
F5' C115 1.345(9) . ?
F6' C115 1.324(9) . ?
F7 C121 1.318(9) . ?
F8 C121 1.309(10) . ?
F9 C121 1.321(10) . ?
F7' C121 1.318(10) . ?
F8' C121 1.306(10) . ?
F9' C121 1.315(10) . ?
F10 C125 1.312(9) . ?
F11 C125 1.323(9) . ?
F12 C125 1.325(10) . ?
F10' C125 1.319(10) . ?
F11' C125 1.313(9) . ?
F12' C125 1.320(10) . ?
F13 C131 1.313(10) . ?
F14 C131 1.325(10) . ?
F15 C131 1.315(10) . ?
F13' C131 1.315(10) . ?
F14' C131 1.318(10) . ?
F15' C131 1.314(10) . ?
F16 C135 1.318(9) . ?
F17 C135 1.320(9) . ?
F18 C135 1.315(9) . ?
F16' C135 1.330(9) . ?
F17' C135 1.311(10) . ?
F18' C135 1.319(9) . ?
F19 C141 1.320(9) . ?
F20 C141 1.321(9) . ?
F21 C141 1.325(10) . ?
F19' C141 1.323(9) . ?
F20' C141 1.312(9) . ?
F21' C141 1.321(9) . ?
F22 C145 1.313(9) . ?
F23 C145 1.320(9) . ?
F24 C145 1.313(10) . ?
F22' C145 1.306(9) . ?
F23' C145 1.320(10) . ?
F24' C145 1.318(9) . ?
F25 C151 1.321(9) . ?
F26 C151 1.338(10) . ?
F27 C151 1.322(10) . ?
F25' C151 1.301(10) . ?
F26' C151 1.331(10) . ?
F27' C151 1.335(9) . ?
F28 C155 1.313(10) . ?
F29 C155 1.323(10) . ?
F30 C155 1.327(10) . ?
F28' C155 1.314(10) . ?
F29' C155 1.324(10) . ?
F30' C155 1.328(10) . ?
F31 C161 1.305(10) . ?
F32 C161 1.302(10) . ?
F33 C161 1.317(10) . ?
F31' C161 1.323(10) . ?
F32' C161 1.317(10) . ?
F33' C161 1.327(10) . ?
F34 C165 1.329(9) . ?
F35 C165 1.333(10) . ?
F36 C165 1.322(10) . ?
F34' C165 1.306(10) . ?
F35' C165 1.317(10) . ?
F36' C165 1.319(9) . ?
N1 C1 1.343(17) . ?
N1 C5 1.361(16) . ?
N2 C10 1.359(16) . ?
N2 C6 1.360(16) . ?
N3 C16 1.342(14) . ?
N3 C17 1.368(13) . ?
N4 C18 1.316(18) . ?
N4 C22 1.324(16) . ?
N5 C36 1.333(14) . ?
N5 C37 1.338(13) . ?
N6 C38 1.342(15) . ?
N6 C42 1.367(14) . ?
C1 C2 1.38(2) . ?
C1 H1A 0.9300 . ?
C2 C3 1.32(3) . ?
C2 H2A 0.9300 . ?
C3 C4 1.39(3) . ?
C3 H3A 0.9300 . ?
C4 C5 1.33(2) . ?
C4 H4A 0.9300 . ?
C5 C6 1.47(2) . ?
C6 C7 1.324(19) . ?
C7 C8 1.34(2) . ?
C7 H7A 0.9300 . ?
C8 C9 1.48(3) . ?
C8 H8A 0.9300 . ?
C9 C10 1.41(2) . ?
C9 H9A 0.9300 . ?
C10 H10A 0.9300 . ?
C11 C12 1.189(15) . ?
C12 C13 1.449(16) . ?
C13 C14 1.329(17) . ?
C13 C17 1.397(15) . ?
C14 C15 1.394(18) . ?
C14 H14A 0.9300 . ?
C15 C16 1.353(18) . ?
C15 H15A 0.9300 . ?
C16 C18 1.446(16) . ?
C17 H17A 0.9300 . ?
C18 C19 1.40(2) . ?
C19 C20 1.42(2) . ?
C19 H19A 0.9300 . ?
C20 C21 1.38(3) . ?
C20 H20A 0.9300 . ?
C21 C22 1.38(2) . ?
C21 H21A 0.9300 . ?
C22 H22A 0.9300 . ?
C31 C32 1.250(15) . ?
C32 C33 1.411(15) . ?
C33 C37 1.391(15) . ?
C33 C34 1.405(16) . ?
C34 C35 1.376(17) . ?
C34 H34A 0.9300 . ?
C35 C36 1.382(17) . ?
C35 H35A 0.9300 . ?
C36 C38 1.461(14) . ?
C37 H37A 0.9300 . ?
C38 C39 1.350(17) . ?
C39 C40 1.36(2) . ?
C39 H39A 0.9300 . ?
C40 C41 1.32(2) . ?
C40 H40A 0.9300 . ?
C41 C42 1.36(2) . ?
C41 H41A 0.9300 . ?
C42 H42A 0.9300 . ?
C111 C112 1.531(5) . ?
C112 O1 1.243(12) . ?
C112 C113 1.412(14) . ?
C113 C114 1.380(13) . ?
C113 H11A 0.9300 . ?
C114 O2 1.255(11) . ?
C114 C115 1.529(5) . ?
C121 C122 1.535(14) . ?
C122 O3 1.214(12) . ?
C122 C123 1.413(14) . ?
C123 C124 1.366(14) . ?
C123 H12A 0.9300 . ?
C124 O4 1.232(13) . ?
C124 C125 1.574(14) . ?
C131 C132 1.531(14) . ?
C132 O5 1.233(12) . ?
C132 C133 1.399(15) . ?
C133 C134 1.388(14) . ?
C133 H13A 0.9300 . ?
C134 O6 1.231(12) . ?
C134 C135 1.572(13) . ?
C141 C142 1.530(13) . ?
C142 O7 1.237(13) . ?
C142 C143 1.413(14) . ?
C143 C144 1.390(14) . ?
C143 H14B 0.9300 . ?
C144 O8 1.231(12) . ?
C144 C145 1.560(13) . ?
C151 C152 1.564(14) . ?
C152 O9 1.237(15) . ?
C152 C153 1.424(16) . ?
C153 C154 1.386(14) . ?
C153 H15B 0.9300 . ?
C154 O10 1.231(13) . ?
C154 C155 1.570(15) . ?
C161 C162 1.530(14) . ?
C162 O11 1.204(14) . ?
C162 C163 1.420(16) . ?
C163 C164 1.368(15) . ?
C163 H16A 0.9300 . ?
C164 O12 1.246(14) . ?
C164 C165 1.582(14) . ?
C01 Cl1 1.761(10) . ?
C01 Cl2 1.765(10) . ?
C01' Cl1' 1.762(10) . ?
C01' Cl2' 1.769(10) . ?
C02 Cl3 1.761(10) . ?
C02 Cl4 1.775(10) . ?
